data_7106019
loop_
_publ_author_name
'Nikoletta B. Bathori'
'Luigi R. Nassimbeni'
'Clive L. Oliver'

_publ_section_title
;
 Quininium mandelates - Systematic study of chiral discrimination in
 crystals of diastereomeric salts
;
_journal_name_full Chem.Commun.
_journal_page_first 2670
_journal_paper_doi 10.1039/c0cc04279j
_journal_volume 47
_journal_year 2011
_chemical_absolute_configuration rm
_chemical_formula_sum 'C28 H32 N2 O5'
_chemical_formula_weight 476.56
_space_group_IT_number 4
_symmetry_cell_setting monoclinic
_symmetry_Int_Tables_number 4
_symmetry_space_group_name_Hall 'P 2yb'
_symmetry_space_group_name_H-M 'P 1 21 1'
_atom_sites_solution_hydrogens geom
_atom_sites_solution_primary direct
_atom_sites_solution_secondary difmap
_audit_creation_method SHELXL-97
_cell_angle_alpha 90.00
_cell_angle_beta 101.431(7)
_cell_angle_gamma 90.00
_cell_formula_units_Z 6
_cell_length_a 10.415(2)
_cell_length_b 18.416(4)
_cell_length_c 18.845(4)
_cell_measurement_reflns_used 9161
_cell_measurement_temperature 173(2)
_cell_measurement_theta_max 28.51
_cell_measurement_theta_min 1.56
_cell_volume 3542.8(13)
_computing_structure_refinement 'SHELXL-97 (Sheldrick, 1997)'
_computing_structure_solution 'SHELXS-97 (Sheldrick, 1990)'
_diffrn_ambient_temperature 173(2)
_diffrn_measured_fraction_theta_full 0.990
_diffrn_measured_fraction_theta_max 0.990
_diffrn_radiation_monochromator graphite
_diffrn_radiation_probe x-ray
_diffrn_radiation_type MoK\a
_diffrn_radiation_wavelength 0.71073
_diffrn_reflns_av_R_equivalents 0.0418
_diffrn_reflns_av_sigmaI/netI 0.0466
_diffrn_reflns_limit_h_max 13
_diffrn_reflns_limit_h_min -13
_diffrn_reflns_limit_k_max 21
_diffrn_reflns_limit_k_min -24
_diffrn_reflns_limit_l_max 25
_diffrn_reflns_limit_l_min -23
_diffrn_reflns_number 28583
_diffrn_reflns_theta_full 28.51
_diffrn_reflns_theta_max 28.51
_diffrn_reflns_theta_min 1.56
_diffrn_source 'fine-focus sealed tube'
_exptl_absorpt_coefficient_mu 0.092
_exptl_absorpt_correction_T_max 0.9885
_exptl_absorpt_correction_T_min 0.9660
_exptl_absorpt_correction_type multi-scan
_exptl_absorpt_process_details 'SADABS (Sheldrick, 1996)'
_exptl_crystal_colour colorless
_exptl_crystal_density_diffrn 1.340
_exptl_crystal_density_method 'not measured'
_exptl_crystal_description plate
_exptl_crystal_F_000 1524
_exptl_crystal_recrystallization_method 'slow evaporation from methanol'
_exptl_crystal_size_max 0.38
_exptl_crystal_size_mid 0.26
_exptl_crystal_size_min 0.13
_refine_diff_density_max 0.364
_refine_diff_density_min -0.270
_refine_diff_density_rms 0.053
_refine_ls_extinction_method none
_refine_ls_goodness_of_fit_ref 1.040
_refine_ls_hydrogen_treatment noref
_refine_ls_matrix_type full
_refine_ls_number_parameters 970
_refine_ls_number_reflns 9161
_refine_ls_number_restraints 1
_refine_ls_restrained_S_all 1.040
_refine_ls_R_factor_all 0.0676
_refine_ls_R_factor_gt 0.0528
_refine_ls_shift/su_max 0.000
_refine_ls_shift/su_mean 0.000
_refine_ls_structure_factor_coef Fsqd
_refine_ls_weighting_details 'calc w=1/[\s^2^(Fo^2^)+(0.0753P)^2^+1.1135P] where P=(Fo^2^+2Fc^2^)/3'
_refine_ls_weighting_scheme calc
_refine_ls_wR_factor_gt 0.1312
_refine_ls_wR_factor_ref 0.1394
_reflns_number_gt 7592
_reflns_number_total 9161
_reflns_threshold_expression >2sigma(I)
_cod_data_source_file C0CC04279J.TXT
_cod_data_source_block 5
_cod_original_cell_volume 3542.8(14)
_cod_original_sg_symbol_H-M 'P 21'
_cod_database_code 7106019

loop_
_symmetry_equiv_pos_as_xyz
'x, y, z'
'-x, y+1/2, -z'

loop_
_atom_site_label
_atom_site_type_symbol
_atom_site_fract_x
_atom_site_fract_y
_atom_site_fract_z
_atom_site_U_iso_or_equiv
_atom_site_adp_type
_atom_site_occupancy
_atom_site_symmetry_multiplicity
_atom_site_calc_flag
_atom_site_refinement_flags
_atom_site_disorder_assembly
_atom_site_disorder_group
N1A N 1.2013(3) 0.42324(19) 0.40533(17) 0.0342(7) Uani 1 1 d . . .
C2A C 1.1713(3) 0.4502(2) 0.4639(2) 0.0367(8) Uani 1 1 d . . .
H2A H 1.2375 0.4757 0.4964 0.044 Uiso 1 1 calc R . .
C3A C 1.0467(3) 0.4439(2) 0.48227(19) 0.0301(7) Uani 1 1 d . . .
H3A H 1.0312 0.4648 0.5259 0.036 Uiso 1 1 calc R . .
C4A C 0.9482(3) 0.40778(18) 0.43724(16) 0.0230(6) Uani 1 1 d . . .
C5A C 0.8842(3) 0.33497(18) 0.32323(17) 0.0261(6) Uani 1 1 d . . .
H5A H 0.7976 0.3280 0.3309 0.031 Uiso 1 1 calc R . .
C6A C 0.9215(3) 0.3052(2) 0.26359(19) 0.0300(7) Uani 1 1 d . . .
C7A C 1.0489(4) 0.3175(2) 0.2499(2) 0.0348(8) Uani 1 1 d . . .
H7A H 1.0717 0.2983 0.2073 0.042 Uiso 1 1 calc R . .
C8A C 1.1374(3) 0.3561(2) 0.2965(2) 0.0323(8) Uani 1 1 d . . .
H8A H 1.2226 0.3634 0.2867 0.039 Uiso 1 1 calc R . .
C9A C 0.8133(3) 0.40343(17) 0.45667(15) 0.0202(6) Uani 1 1 d . . .
H9A H 0.7740 0.3545 0.4435 0.024 Uiso 1 1 calc R . .
C10A C 0.7263(3) 0.46250(16) 0.41459(16) 0.0204(6) Uani 1 1 d . . .
H10A H 0.7426 0.4629 0.3640 0.024 Uiso 1 1 calc R . .
N11A N 0.5823(3) 0.44686(16) 0.41033(15) 0.0221(5) Uani 1 1 d . . .
H11A H 0.559(5) 0.409(3) 0.389(3) 0.048(13) Uiso 1 1 d . . .
C12A C 0.5017(3) 0.49961(19) 0.35846(18) 0.0285(7) Uani 1 1 d . . .
H12G H 0.4075 0.4882 0.3535 0.034 Uiso 1 1 calc R . .
H12F H 0.5248 0.4952 0.3101 0.034 Uiso 1 1 calc R . .
C13A C 0.5282(3) 0.57752(19) 0.3869(2) 0.0326(8) Uani 1 1 d . . .
H13A H 0.4445 0.5966 0.3981 0.039 Uiso 1 1 calc R . .
C14A C 0.6281(3) 0.57330(19) 0.4591(2) 0.0318(8) Uani 1 1 d . . .
H14A H 0.6471 0.6233 0.4791 0.038 Uiso 1 1 calc R . .
C15A C 0.7546(3) 0.53868(18) 0.44579(19) 0.0273(7) Uani 1 1 d . . .
H15F H 0.7922 0.5689 0.4115 0.033 Uiso 1 1 calc R . .
H15G H 0.8194 0.5359 0.4919 0.033 Uiso 1 1 calc R . .
C16A C 0.5702(4) 0.5275(2) 0.5127(2) 0.0384(9) Uani 1 1 d . . .
H16F H 0.6332 0.5246 0.5594 0.046 Uiso 1 1 calc R . .
H16G H 0.4888 0.5504 0.5215 0.046 Uiso 1 1 calc R . .
C17A C 0.5407(3) 0.4520(2) 0.48189(18) 0.0296(7) Uani 1 1 d . . .
H17F H 0.5884 0.4155 0.5157 0.035 Uiso 1 1 calc R . .
H17G H 0.4457 0.4420 0.4755 0.035 Uiso 1 1 calc R . .
C18A C 0.5739(4) 0.6309(2) 0.3383(2) 0.0466(10) Uani 1 1 d . . .
H18A H 0.5861 0.6791 0.3564 0.056 Uiso 1 1 calc R . .
C19A C 0.5987(5) 0.6206(3) 0.2764(3) 0.0630(14) Uani 1 1 d . . .
H19F H 0.5885 0.5737 0.2552 0.076 Uiso 1 1 calc R . .
H19G H 0.6275 0.6599 0.2508 0.076 Uiso 1 1 calc R . .
C20A C 1.1053(3) 0.38595(18) 0.35999(18) 0.0259(7) Uani 1 1 d . . .
C21A C 0.9755(3) 0.37613(17) 0.37338(17) 0.0232(6) Uani 1 1 d . . .
O22A O 0.8451(3) 0.26340(16) 0.21272(14) 0.0412(7) Uani 1 1 d . . .
C23A C 0.7195(4) 0.2425(3) 0.2253(2) 0.0464(10) Uani 1 1 d . . .
H23H H 0.7304 0.2135 0.2697 0.070 Uiso 1 1 calc R . .
H23F H 0.6739 0.2135 0.1843 0.070 Uiso 1 1 calc R . .
H23G H 0.6679 0.2860 0.2304 0.070 Uiso 1 1 calc R . .
O24A O 0.8239(2) 0.41582(14) 0.53193(11) 0.0273(5) Uani 1 1 d . . .
H24A H 0.7953 0.3795 0.5509 0.033 Uiso 1 1 calc R . .
O31A O 0.5149(3) 0.33822(14) 0.31275(13) 0.0341(6) Uani 1 1 d . . .
C32A C 0.4594(3) 0.27849(18) 0.31749(16) 0.0246(6) Uani 1 1 d . . .
C34A C 0.4964(3) 0.23767(18) 0.39058(16) 0.0236(6) Uani 1 1 d . . .
H34A H 0.4138 0.2229 0.4060 0.028 Uiso 1 1 calc R . .
O35A O 0.5650(2) 0.28596(13) 0.44281(12) 0.0300(5) Uani 1 1 d . . .
H35A H 0.5872 0.2642 0.4825 0.036 Uiso 1 1 calc R . .
C36A C 0.5732(3) 0.16947(17) 0.38090(17) 0.0243(6) Uani 1 1 d . . .
C37A C 0.5167(4) 0.1151(2) 0.33307(19) 0.0316(7) Uani 1 1 d . . .
H37A H 0.4302 0.1210 0.3058 0.038 Uiso 1 1 calc R . .
C38A C 0.5862(4) 0.0527(2) 0.3253(2) 0.0377(8) Uani 1 1 d . . .
H38A H 0.5472 0.0160 0.2925 0.045 Uiso 1 1 calc R . .
C39A C 0.7114(4) 0.0431(2) 0.3646(2) 0.0388(8) Uani 1 1 d . . .
H39A H 0.7585 -0.0001 0.3592 0.047 Uiso 1 1 calc R . .
C40A C 0.7675(4) 0.0962(2) 0.4114(2) 0.0416(9) Uani 1 1 d . . .
H40A H 0.8539 0.0900 0.4385 0.050 Uiso 1 1 calc R . .
C41A C 0.6987(3) 0.1588(2) 0.41943(19) 0.0313(7) Uani 1 1 d . . .
H41A H 0.7387 0.1953 0.4522 0.038 Uiso 1 1 calc R . .
N1B N 0.9003(3) 0.41029(19) 0.08211(17) 0.0358(7) Uani 1 1 d . . .
C2B C 0.8675(4) 0.4442(2) 0.1369(2) 0.0393(9) Uani 1 1 d . . .
H2B H 0.9326 0.4727 0.1669 0.047 Uiso 1 1 calc R . .
C3B C 0.7425(3) 0.4413(2) 0.15418(19) 0.0319(7) Uani 1 1 d . . .
H3B H 0.7248 0.4675 0.1946 0.038 Uiso 1 1 calc R . .
C4B C 0.6458(3) 0.40032(18) 0.11232(16) 0.0226(6) Uani 1 1 d . . .
C5B C 0.5891(3) 0.31364(17) 0.00892(17) 0.0236(6) Uani 1 1 d . . .
H5B H 0.5027 0.3074 0.0172 0.028 Uiso 1 1 calc R . .
C6B C 0.6284(3) 0.27700(18) -0.04695(16) 0.0252(6) Uani 1 1 d . . .
C7B C 0.7559(4) 0.2872(2) -0.06079(19) 0.0318(7) Uani 1 1 d . . .
H7B H 0.7808 0.2630 -0.1005 0.038 Uiso 1 1 calc R . .
C8B C 0.8425(3) 0.33113(19) -0.01817(19) 0.0296(7) Uani 1 1 d . . .
H8B H 0.9281 0.3369 -0.0278 0.036 Uiso 1 1 calc R . .
C9B C 0.5100(3) 0.39926(17) 0.13161(15) 0.0206(6) Uani 1 1 d . . .
H9B H 0.4753 0.3485 0.1275 0.025 Uiso 1 1 calc R . .
C10B C 0.4166(3) 0.44861(17) 0.07956(16) 0.0211(6) Uani 1 1 d . . .
H10B H 0.4324 0.4398 0.0296 0.025 Uiso 1 1 calc R . .
N11B N 0.2753(3) 0.43032(15) 0.07946(15) 0.0224(5) Uani 1 1 d . . .
H11B H 0.265(4) 0.389(2) 0.064(2) 0.023(10) Uiso 1 1 d . . .
C12B C 0.1887(3) 0.47227(19) 0.02069(19) 0.0281(7) Uani 1 1 d . . .
H12I H 0.0968 0.4561 0.0163 0.034 Uiso 1 1 calc R . .
H12J H 0.2153 0.4631 -0.0261 0.034 Uiso 1 1 calc R . .
C13B C 0.1990(3) 0.55374(18) 0.03814(19) 0.0288(7) Uani 1 1 d . . .
H13B H 0.1137 0.5699 0.0496 0.035 Uiso 1 1 calc R . .
C14B C 0.3062(3) 0.56321(18) 0.10685(18) 0.0268(7) Uani 1 1 d . . .
H14B H 0.3194 0.6160 0.1182 0.032 Uiso 1 1 calc R . .
C15B C 0.4342(3) 0.52994(18) 0.09516(18) 0.0260(7) Uani 1 1 d . . .
H15I H 0.5031 0.5374 0.1389 0.031 Uiso 1 1 calc R . .
H15J H 0.4623 0.5543 0.0540 0.031 Uiso 1 1 calc R . .
C16B C 0.2616(4) 0.5247(2) 0.16963(19) 0.0311(7) Uani 1 1 d . . .
H16J H 0.3307 0.5281 0.2139 0.037 Uiso 1 1 calc R . .
H16I H 0.1813 0.5480 0.1795 0.037 Uiso 1 1 calc R . .
C17B C 0.2343(3) 0.44567(19) 0.14952(18) 0.0277(7) Uani 1 1 d . . .
H17J H 0.2834 0.4140 0.1880 0.033 Uiso 1 1 calc R . .
H17I H 0.1397 0.4354 0.1448 0.033 Uiso 1 1 calc R . .
C18B C 0.2228(4) 0.5968(2) -0.0253(2) 0.0412(9) Uani 1 1 d . . .
H18B H 0.2937 0.5832 -0.0473 0.049 Uiso 1 1 calc R . .
C19B C 0.1503(5) 0.6525(2) -0.0519(3) 0.0513(11) Uani 1 1 d . . .
H19J H 0.0789 0.6671 -0.0308 0.062 Uiso 1 1 calc R . .
H19I H 0.1693 0.6782 -0.0923 0.062 Uiso 1 1 calc R . .
C20B C 0.8070(3) 0.36861(19) 0.04073(18) 0.0270(7) Uani 1 1 d . . .
C21B C 0.6776(3) 0.36064(18) 0.05390(16) 0.0224(6) Uani 1 1 d . . .
O22B O 0.5553(3) 0.22965(14) -0.09264(13) 0.0349(6) Uani 1 1 d . . .
C23B C 0.4328(4) 0.2080(2) -0.0758(2) 0.0380(8) Uani 1 1 d . . .
H23K H 0.4477 0.1878 -0.0268 0.057 Uiso 1 1 calc R . .
H23I H 0.3919 0.1712 -0.1106 0.057 Uiso 1 1 calc R . .
H23J H 0.3749 0.2503 -0.0786 0.057 Uiso 1 1 calc R . .
O24B O 0.5170(2) 0.42449(13) 0.20335(11) 0.0260(5) Uani 1 1 d . . .
H24B H 0.496(4) 0.384(3) 0.226(2) 0.038(11) Uiso 1 1 d . . .
O31B O 0.2543(3) 0.31831(14) -0.00396(14) 0.0442(7) Uani 1 1 d . . .
C32B C 0.1860(4) 0.2632(2) 0.00092(18) 0.0347(9) Uani 1 1 d . . .
O33B O 0.1098(3) 0.2362(2) -0.05024(16) 0.0594(10) Uani 1 1 d . . .
C34B C 0.2058(3) 0.22735(18) 0.07662(17) 0.0272(7) Uani 1 1 d . . .
H34B H 0.1180 0.2144 0.0869 0.033 Uiso 1 1 calc R . .
O35B O 0.2648(3) 0.27974(13) 0.12792(12) 0.0329(6) Uani 1 1 d . . .
C36B C 0.2854(4) 0.15840(18) 0.07713(18) 0.0279(7) Uani 1 1 d . . .
C37B C 0.2410(4) 0.1053(2) 0.02654(19) 0.0334(8) Uani 1 1 d . . .
H37B H 0.1610 0.1114 -0.0073 0.040 Uiso 1 1 calc R . .
C38B C 0.3159(5) 0.0422(2) 0.0258(2) 0.0464(11) Uani 1 1 d . . .
H38B H 0.2866 0.0057 -0.0092 0.056 Uiso 1 1 calc R . .
C39B C 0.4310(6) 0.0324(2) 0.0751(2) 0.0541(13) Uani 1 1 d . . .
H39B H 0.4810 -0.0107 0.0744 0.065 Uiso 1 1 calc R . .
H35B H 0.2928 0.2717 0.1760 0.041(12) Uiso 1 1 d R . .
C40B C 0.4721(5) 0.0850(3) 0.1246(2) 0.0505(12) Uani 1 1 d . . .
H40B H 0.5514 0.0783 0.1589 0.061 Uiso 1 1 calc R . .
C41B C 0.4016(4) 0.1480(2) 0.1266(2) 0.0376(8) Uani 1 1 d . . .
H41B H 0.4326 0.1842 0.1617 0.045 Uiso 1 1 calc R . .
N1C N 0.4951(3) 0.36293(17) -0.25104(15) 0.0294(6) Uani 1 1 d . . .
C2C C 0.4650(3) 0.3746(2) -0.18736(19) 0.0331(8) Uani 1 1 d . . .
H2C H 0.5343 0.3848 -0.1477 0.040 Uiso 1 1 calc R . .
C3C C 0.3368(3) 0.3728(2) -0.17458(18) 0.0313(7) Uani 1 1 d . . .
H3C H 0.3210 0.3839 -0.1278 0.038 Uiso 1 1 calc R . .
C4C C 0.2344(3) 0.35505(18) -0.22944(17) 0.0262(7) Uani 1 1 d . . .
C5C C 0.1693(3) 0.31015(18) -0.35740(18) 0.0254(6) Uani 1 1 d . . .
H5C H 0.0816 0.3019 -0.3521 0.030 Uiso 1 1 calc R . .
C6C C 0.2049(3) 0.29571(18) -0.42187(17) 0.0262(7) Uani 1 1 d . . .
C7C C 0.3341(3) 0.3111(2) -0.43249(18) 0.0290(7) Uani 1 1 d . . .
H7C H 0.3554 0.3048 -0.4788 0.035 Uiso 1 1 calc R . .
C8C C 0.4257(3) 0.33471(19) -0.37614(18) 0.0276(7) Uani 1 1 d . . .
H8C H 0.5121 0.3442 -0.3830 0.033 Uiso 1 1 calc R . .
C9C C 0.0940(3) 0.35628(19) -0.21667(17) 0.0277(7) Uani 1 1 d . . .
H9C H 0.0471 0.3112 -0.2369 0.033 Uiso 1 1 calc R . .
C10C C 0.0252(3) 0.42324(18) -0.25559(16) 0.0225(6) Uani 1 1 d . . .
H10C H 0.0397 0.4224 -0.3065 0.027 Uiso 1 1 calc R . .
N11C N -0.1217(3) 0.42095(16) -0.25907(14) 0.0230(5) Uani 1 1 d . . .
H11C H -0.148(4) 0.377(3) -0.278(2) 0.048(13) Uiso 1 1 d . . .
C12C C -0.1847(3) 0.4792(2) -0.30923(18) 0.0284(7) Uani 1 1 d . . .
H12L H -0.2812 0.4754 -0.3159 0.034 Uiso 1 1 calc R . .
H12K H -0.1605 0.4732 -0.3571 0.034 Uiso 1 1 calc R . .
C13C C -0.1394(4) 0.5537(2) -0.2776(2) 0.0323(8) Uani 1 1 d . . .
H13C H -0.2165 0.5788 -0.2644 0.039 Uiso 1 1 calc R . .
C14C C -0.0364(3) 0.5419(2) -0.20759(19) 0.0310(7) Uani 1 1 d . . .
H14C H -0.0026 0.5898 -0.1869 0.037 Uiso 1 1 calc R . .
C15C C 0.0761(3) 0.4959(2) -0.2223(2) 0.0305(7) Uani 1 1 d . . .
H15L H 0.1395 0.4873 -0.1765 0.037 Uiso 1 1 calc R . .
H15K H 0.1221 0.5220 -0.2559 0.037 Uiso 1 1 calc R . .
C16C C -0.1035(4) 0.5018(2) -0.1539(2) 0.0370(8) Uani 1 1 d . . .
H16L H -0.0390 0.4915 -0.1089 0.044 Uiso 1 1 calc R . .
H16K H -0.1738 0.5325 -0.1414 0.044 Uiso 1 1 calc R . .
C17C C -0.1610(3) 0.4314(2) -0.18737(18) 0.0295(7) Uani 1 1 d . . .
H17L H -0.1287 0.3903 -0.1549 0.035 Uiso 1 1 calc R . .
H17K H -0.2577 0.4328 -0.1942 0.035 Uiso 1 1 calc R . .
C18C C -0.0920(5) 0.5991(2) -0.3333(2) 0.0458(10) Uani 1 1 d . . .
H18C H -0.0273 0.5788 -0.3565 0.055 Uiso 1 1 calc R . .
C19C C -0.1329(5) 0.6643(3) -0.3520(3) 0.0543(12) Uani 1 1 d . . .
H19L H -0.1975 0.6865 -0.3299 0.065 Uiso 1 1 calc R . .
H19K H -0.0983 0.6899 -0.3878 0.065 Uiso 1 1 calc R . .
C20C C 0.3949(3) 0.34554(18) -0.30676(17) 0.0236(6) Uani 1 1 d . . .
C21C C 0.2623(3) 0.33726(18) -0.29855(17) 0.0244(6) Uani 1 1 d . . .
O22C O 0.1274(2) 0.26546(15) -0.48090(14) 0.0355(6) Uani 1 1 d . . .
C23C C 0.0032(4) 0.2396(3) -0.4720(2) 0.0442(10) Uani 1 1 d . . .
H23N H 0.0153 0.2022 -0.4342 0.066 Uiso 1 1 calc R . .
H23L H -0.0436 0.2188 -0.5177 0.066 Uiso 1 1 calc R . .
H23M H -0.0477 0.2799 -0.4578 0.066 Uiso 1 1 calc R . .
O24C O 0.0895(3) 0.36288(18) -0.14270(13) 0.0415(7) Uani 1 1 d . . .
H24C H 0.1297 0.3279 -0.1197 0.050 Uiso 1 1 calc R . .
O31C O -0.2138(3) 0.32341(14) -0.37112(13) 0.0382(6) Uani 1 1 d . . .
C32C C -0.2731(3) 0.26411(18) -0.37151(17) 0.0261(7) Uani 1 1 d . . .
O33C O -0.3331(3) 0.23133(16) -0.42503(13) 0.0390(6) Uani 1 1 d . . .
C34C C -0.2678(3) 0.22885(18) -0.29679(16) 0.0246(6) Uani 1 1 d . . .
H34C H -0.3492 0.1996 -0.2981 0.030 Uiso 1 1 calc R . .
O35C O -0.2574(2) 0.28150(13) -0.24130(12) 0.0267(5) Uani 1 1 d . . .
H35C H -0.3304 0.3016 -0.2432 0.032 Uiso 1 1 calc R . .
C36C C -0.1501(3) 0.17905(18) -0.28080(17) 0.0248(6) Uani 1 1 d . . .
C37C C -0.1340(4) 0.1256(2) -0.3310(2) 0.0325(7) Uani 1 1 d . . .
H37C H -0.1992 0.1193 -0.3736 0.039 Uiso 1 1 calc R . .
C38C C -0.0254(4) 0.0823(2) -0.3192(2) 0.0422(9) Uani 1 1 d . . .
H38C H -0.0152 0.0461 -0.3537 0.051 Uiso 1 1 calc R . .
C39C C 0.0705(4) 0.0910(2) -0.2567(2) 0.0442(10) Uani 1 1 d . . .
H39C H 0.1475 0.0621 -0.2493 0.053 Uiso 1 1 calc R . .
C40C C 0.0531(4) 0.1416(2) -0.2060(2) 0.0384(9) Uani 1 1 d . . .
H40C H 0.1171 0.1465 -0.1627 0.046 Uiso 1 1 calc R . .
C41C C -0.0568(3) 0.18535(19) -0.21746(18) 0.0283(7) Uani 1 1 d . . .
H41C H -0.0684 0.2199 -0.1818 0.034 Uiso 1 1 calc R . .
O33A O 0.3798(3) 0.24855(14) 0.26931(12) 0.0343(6) Uani 1 1 d . . .

loop_
_atom_site_aniso_label
_atom_site_aniso_U_11
_atom_site_aniso_U_22
_atom_site_aniso_U_33
_atom_site_aniso_U_23
_atom_site_aniso_U_13
_atom_site_aniso_U_12
N1A 0.0223(14) 0.0451(18) 0.0358(16) 0.0029(14) 0.0074(12) 0.0023(13)
C2A 0.0236(17) 0.050(2) 0.0357(19) -0.0050(17) 0.0046(14) -0.0021(16)
C3A 0.0272(17) 0.0353(18) 0.0281(17) -0.0012(14) 0.0063(13) 0.0053(14)
C4A 0.0189(14) 0.0279(16) 0.0232(15) 0.0060(12) 0.0065(11) 0.0049(12)
C5A 0.0259(16) 0.0294(16) 0.0247(15) 0.0001(13) 0.0091(12) 0.0030(13)
C6A 0.0300(17) 0.0342(18) 0.0267(17) -0.0012(13) 0.0079(13) 0.0029(14)
C7A 0.0362(19) 0.044(2) 0.0291(18) -0.0016(15) 0.0182(15) 0.0097(16)
C8A 0.0251(16) 0.042(2) 0.0347(18) 0.0071(15) 0.0169(14) 0.0072(14)
C9A 0.0226(14) 0.0223(14) 0.0180(14) 0.0014(11) 0.0095(11) 0.0029(11)
C10A 0.0181(14) 0.0230(15) 0.0214(14) 0.0004(11) 0.0072(11) -0.0004(11)
N11A 0.0188(12) 0.0238(13) 0.0245(13) -0.0060(11) 0.0057(10) -0.0015(10)
C12A 0.0219(15) 0.0354(18) 0.0262(17) -0.0035(13) -0.0001(12) 0.0057(13)
C13A 0.0284(17) 0.0274(17) 0.0392(19) -0.0018(14) -0.0002(14) 0.0073(14)
C14A 0.0295(17) 0.0239(16) 0.0386(19) -0.0096(14) -0.0015(14) 0.0021(13)
C15A 0.0195(15) 0.0257(16) 0.0340(18) 0.0003(13) -0.0009(13) -0.0004(12)
C16A 0.037(2) 0.048(2) 0.0311(19) -0.0155(16) 0.0077(15) 0.0052(17)
C17A 0.0257(16) 0.0374(18) 0.0285(17) -0.0006(14) 0.0126(13) 0.0006(14)
C18A 0.051(2) 0.034(2) 0.049(3) 0.0058(18) -0.003(2) 0.0078(18)
C19A 0.072(3) 0.066(3) 0.051(3) -0.008(2) 0.011(3) -0.015(3)
C20A 0.0217(15) 0.0301(17) 0.0277(16) 0.0065(13) 0.0095(12) 0.0056(12)
C21A 0.0216(15) 0.0249(15) 0.0255(15) 0.0058(12) 0.0103(12) 0.0050(12)
O22A 0.0427(15) 0.0499(17) 0.0338(14) -0.0159(12) 0.0143(12) -0.0021(13)
C23A 0.042(2) 0.054(3) 0.046(2) -0.019(2) 0.0160(18) -0.0096(19)
O24A 0.0327(12) 0.0345(13) 0.0162(10) 0.0024(9) 0.0084(9) -0.0029(10)
O31A 0.0526(16) 0.0284(12) 0.0222(12) 0.0013(9) 0.0098(11) -0.0007(11)
C32A 0.0269(15) 0.0260(15) 0.0225(15) 0.0010(12) 0.0089(12) 0.0066(13)
C34A 0.0239(15) 0.0289(16) 0.0171(14) -0.0020(12) 0.0021(11) -0.0030(12)
O35A 0.0423(14) 0.0241(11) 0.0198(11) 0.0007(9) -0.0030(10) -0.0019(10)
C36A 0.0268(16) 0.0260(16) 0.0208(15) 0.0039(12) 0.0067(12) -0.0017(12)
C37A 0.0329(18) 0.0324(18) 0.0272(17) -0.0012(13) 0.0007(14) -0.0044(14)
C38A 0.055(2) 0.0270(17) 0.0294(18) -0.0037(14) 0.0054(17) -0.0041(16)
C39A 0.048(2) 0.0344(19) 0.037(2) 0.0000(15) 0.0157(17) 0.0121(17)
C40A 0.034(2) 0.044(2) 0.047(2) 0.0009(18) 0.0081(17) 0.0112(17)
C41A 0.0245(16) 0.0355(18) 0.0319(18) -0.0026(14) 0.0008(13) -0.0025(13)
N1B 0.0233(14) 0.0436(18) 0.0406(17) -0.0041(14) 0.0070(12) 0.0051(13)
C2B 0.0238(17) 0.052(2) 0.041(2) -0.0126(18) 0.0043(15) 0.0008(16)
C3B 0.0247(16) 0.041(2) 0.0298(17) -0.0101(15) 0.0056(13) 0.0021(14)
C4B 0.0215(15) 0.0270(15) 0.0195(14) 0.0021(12) 0.0042(11) 0.0049(12)
C5B 0.0251(15) 0.0245(15) 0.0232(15) -0.0001(12) 0.0095(12) 0.0039(12)
C6B 0.0325(17) 0.0243(15) 0.0200(14) 0.0002(12) 0.0085(12) 0.0034(13)
C7B 0.0399(19) 0.0326(18) 0.0270(16) 0.0027(14) 0.0166(14) 0.0116(15)
C8B 0.0285(17) 0.0314(17) 0.0321(18) 0.0048(14) 0.0137(14) 0.0059(13)
C9B 0.0236(14) 0.0236(14) 0.0151(13) -0.0005(11) 0.0050(11) 0.0019(12)
C10B 0.0175(14) 0.0266(15) 0.0207(14) -0.0011(11) 0.0070(11) 0.0008(12)
N11B 0.0183(12) 0.0203(13) 0.0291(14) 0.0000(10) 0.0061(10) 0.0008(10)
C12B 0.0228(16) 0.0274(16) 0.0322(17) -0.0009(13) 0.0007(13) 0.0054(12)
C13B 0.0267(16) 0.0254(16) 0.0341(18) 0.0010(13) 0.0056(14) 0.0055(13)
C14B 0.0286(16) 0.0243(16) 0.0274(16) -0.0022(12) 0.0053(13) 0.0033(12)
C15B 0.0270(16) 0.0235(16) 0.0279(16) 0.0010(12) 0.0066(13) -0.0009(12)
C16B 0.0311(18) 0.0351(19) 0.0288(17) -0.0024(14) 0.0098(14) 0.0069(14)
C17B 0.0223(15) 0.0339(17) 0.0295(17) 0.0050(14) 0.0114(13) 0.0021(13)
C18B 0.044(2) 0.036(2) 0.041(2) 0.0073(16) 0.0010(17) 0.0028(17)
C19B 0.059(3) 0.040(2) 0.047(2) 0.0153(19) -0.010(2) -0.004(2)
C20B 0.0250(16) 0.0285(16) 0.0283(16) 0.0031(13) 0.0072(13) 0.0072(13)
C21B 0.0217(14) 0.0258(15) 0.0207(14) 0.0040(12) 0.0064(11) 0.0068(12)
O22B 0.0435(14) 0.0341(13) 0.0305(13) -0.0109(10) 0.0156(11) 0.0000(11)
C23B 0.044(2) 0.0353(19) 0.038(2) -0.0122(16) 0.0148(17) -0.0038(16)
O24B 0.0333(12) 0.0292(12) 0.0166(10) -0.0018(9) 0.0076(9) 0.0003(10)
O31B 0.083(2) 0.0249(13) 0.0298(14) 0.0060(10) 0.0232(14) 0.0151(14)
C32B 0.039(2) 0.043(2) 0.0199(16) -0.0058(14) 0.0007(14) 0.0227(17)
O33B 0.0550(19) 0.075(2) 0.0375(16) -0.0199(16) -0.0171(14) 0.0222(17)
C34B 0.0308(16) 0.0263(16) 0.0247(16) -0.0054(12) 0.0060(13) -0.0008(13)
O35B 0.0559(16) 0.0220(11) 0.0182(11) 0.0001(9) 0.0006(10) -0.0010(11)
C36B 0.0408(19) 0.0239(15) 0.0229(16) 0.0014(12) 0.0156(14) -0.0049(13)
C37B 0.045(2) 0.0310(18) 0.0272(17) -0.0038(13) 0.0146(15) -0.0114(15)
C38B 0.082(3) 0.0242(18) 0.043(2) -0.0060(16) 0.036(2) -0.0127(19)
C39B 0.092(4) 0.035(2) 0.047(3) 0.0120(19) 0.043(3) 0.022(2)
C40B 0.066(3) 0.058(3) 0.029(2) 0.0084(19) 0.0142(19) 0.031(2)
C41B 0.049(2) 0.038(2) 0.0263(18) -0.0061(15) 0.0084(16) 0.0046(17)
N1C 0.0256(14) 0.0315(15) 0.0291(15) -0.0003(12) 0.0008(11) 0.0059(12)
C2C 0.0293(17) 0.040(2) 0.0265(17) -0.0053(14) -0.0032(13) 0.0091(15)
C3C 0.0341(18) 0.0370(19) 0.0218(16) 0.0004(13) 0.0033(13) 0.0138(15)
C4C 0.0302(16) 0.0259(16) 0.0230(15) 0.0031(12) 0.0061(13) 0.0083(13)
C5C 0.0200(14) 0.0292(16) 0.0283(16) -0.0002(13) 0.0080(12) 0.0009(12)
C6C 0.0249(15) 0.0292(17) 0.0246(16) -0.0017(12) 0.0049(12) 0.0008(12)
C7C 0.0291(17) 0.0365(18) 0.0234(16) 0.0030(13) 0.0101(13) 0.0048(14)
C8C 0.0222(15) 0.0325(17) 0.0302(17) 0.0045(13) 0.0101(13) 0.0034(13)
C9C 0.0307(17) 0.0337(18) 0.0211(15) 0.0068(13) 0.0110(13) 0.0120(14)
C10C 0.0203(14) 0.0299(16) 0.0176(14) 0.0030(12) 0.0044(11) 0.0054(12)
N11C 0.0223(13) 0.0257(14) 0.0208(13) -0.0011(10) 0.0033(10) 0.0023(10)
C12C 0.0248(16) 0.0357(18) 0.0219(16) 0.0028(13) -0.0017(12) 0.0083(13)
C13C 0.0290(17) 0.0293(17) 0.038(2) 0.0057(14) 0.0056(14) 0.0103(14)
C14C 0.0281(17) 0.0290(17) 0.0349(18) -0.0061(14) 0.0040(14) 0.0034(14)
C15C 0.0225(16) 0.0313(18) 0.0353(19) -0.0015(14) -0.0002(14) 0.0040(13)
C16C 0.043(2) 0.043(2) 0.0257(17) -0.0055(15) 0.0073(15) 0.0087(17)
C17C 0.0276(17) 0.0391(19) 0.0232(16) 0.0012(13) 0.0082(13) 0.0056(14)
C18C 0.048(2) 0.046(2) 0.046(2) 0.0122(19) 0.0157(19) 0.0078(19)
C19C 0.057(3) 0.044(3) 0.061(3) 0.019(2) 0.011(2) -0.001(2)
C20C 0.0186(14) 0.0280(16) 0.0239(15) 0.0026(12) 0.0036(11) 0.0045(12)
C21C 0.0245(15) 0.0246(15) 0.0247(15) 0.0030(12) 0.0067(12) 0.0045(12)
O22C 0.0279(13) 0.0457(16) 0.0331(13) -0.0132(11) 0.0067(10) -0.0037(11)
C23C 0.0276(18) 0.059(3) 0.045(2) -0.015(2) 0.0049(16) -0.0085(18)
O24C 0.0437(15) 0.0636(19) 0.0201(12) 0.0166(12) 0.0135(11) 0.0288(14)
O31C 0.0611(17) 0.0316(14) 0.0240(12) 0.0055(10) 0.0136(12) -0.0024(12)
C32C 0.0281(16) 0.0295(17) 0.0214(15) 0.0026(12) 0.0066(12) 0.0079(13)
O33C 0.0519(16) 0.0419(15) 0.0196(11) -0.0031(10) -0.0017(11) 0.0087(13)
C34C 0.0228(15) 0.0305(16) 0.0201(14) -0.0014(12) 0.0032(11) -0.0026(13)
O35C 0.0255(11) 0.0335(12) 0.0214(11) -0.0045(9) 0.0056(9) 0.0048(10)
C36C 0.0282(16) 0.0244(15) 0.0226(15) 0.0025(12) 0.0067(12) -0.0057(12)
C37C 0.0340(18) 0.0295(18) 0.0349(19) -0.0033(14) 0.0092(15) 0.0010(14)
C38C 0.051(2) 0.0293(19) 0.050(2) -0.0024(17) 0.0189(19) 0.0090(17)
C39C 0.035(2) 0.037(2) 0.062(3) 0.0127(19) 0.0140(19) 0.0131(17)
C40C 0.0291(18) 0.037(2) 0.046(2) 0.0116(17) 0.0009(16) 0.0012(15)
C41C 0.0280(17) 0.0268(16) 0.0299(17) 0.0027(13) 0.0048(13) -0.0019(13)
O33A 0.0398(14) 0.0378(14) 0.0212(11) -0.0048(10) -0.0040(10) 0.0055(11)

loop_
_atom_type_symbol
_atom_type_description
_atom_type_scat_dispersion_real
_atom_type_scat_dispersion_imag
_atom_type_scat_source
C C 0.0033 0.0000 'International Tables Vol C Tables 4.2.6.8 and 6.1.1.4'
H H 0.0000 0.0000 'International Tables Vol C Tables 4.2.6.8 and 6.1.1.4'
N N 0.0061 0.0000 'International Tables Vol C Tables 4.2.6.8 and 6.1.1.4'
O O 0.0106 0.0000 'International Tables Vol C Tables 4.2.6.8 and 6.1.1.4'

loop_
_geom_angle_atom_site_label_1
_geom_angle_atom_site_label_2
_geom_angle_atom_site_label_3
_geom_angle
_geom_angle_site_symmetry_1
_geom_angle_site_symmetry_3
_geom_angle_publ_flag
C2A N1A C20A 116.9(3) . . ?
N1A C2A C3A 124.2(3) . . ?
N1A C2A H2A 117.9 . . ?
C3A C2A H2A 117.9 . . ?
C4A C3A C2A 120.0(3) . . ?
C4A C3A H3A 120.0 . . ?
C2A C3A H3A 120.0 . . ?
C3A C4A C21A 118.4(3) . . ?
C3A C4A C9A 119.4(3) . . ?
C21A C4A C9A 122.2(3) . . ?
C6A C5A C21A 119.8(3) . . ?
C6A C5A H5A 120.1 . . ?
C21A C5A H5A 120.1 . . ?
O22A C6A C5A 125.6(3) . . ?
O22A C6A C7A 113.6(3) . . ?
C5A C6A C7A 120.8(3) . . ?
C8A C7A C6A 120.7(3) . . ?
C8A C7A H7A 119.6 . . ?
C6A C7A H7A 119.6 . . ?
C7A C8A C20A 120.7(3) . . ?
C7A C8A H8A 119.6 . . ?
C20A C8A H8A 119.6 . . ?
O24A C9A C4A 109.8(2) . . ?
O24A C9A C10A 108.9(2) . . ?
C4A C9A C10A 108.5(2) . . ?
O24A C9A H9A 109.9 . . ?
C4A C9A H9A 109.9 . . ?
C10A C9A H9A 109.9 . . ?
N11A C10A C15A 108.0(2) . . ?
N11A C10A C9A 111.7(2) . . ?
C15A C10A C9A 113.8(2) . . ?
N11A C10A H10A 107.7 . . ?
C15A C10A H10A 107.7 . . ?
C9A C10A H10A 107.7 . . ?
C17A N11A C12A 108.6(3) . . ?
C17A N11A C10A 113.6(2) . . ?
C12A N11A C10A 109.3(2) . . ?
C17A N11A H11A 113(3) . . ?
C12A N11A H11A 99(3) . . ?
C10A N11A H11A 113(3) . . ?
N11A C12A C13A 109.6(3) . . ?
N11A C12A H12G 109.7 . . ?
C13A C12A H12G 109.7 . . ?
N11A C12A H12F 109.7 . . ?
C13A C12A H12F 109.7 . . ?
H12G C12A H12F 108.2 . . ?
C18A C13A C12A 117.4(3) . . ?
C18A C13A C14A 109.5(3) . . ?
C12A C13A C14A 107.7(3) . . ?
C18A C13A H13A 107.3 . . ?
C12A C13A H13A 107.3 . . ?
C14A C13A H13A 107.3 . . ?
C16A C14A C15A 110.1(3) . . ?
C16A C14A C13A 109.0(3) . . ?
C15A C14A C13A 109.2(3) . . ?
C16A C14A H14A 109.5 . . ?
C15A C14A H14A 109.5 . . ?
C13A C14A H14A 109.5 . . ?
C10A C15A C14A 109.9(3) . . ?
C10A C15A H15F 109.7 . . ?
C14A C15A H15F 109.7 . . ?
C10A C15A H15G 109.7 . . ?
C14A C15A H15G 109.7 . . ?
H15F C15A H15G 108.2 . . ?
C17A C16A C14A 109.3(3) . . ?
C17A C16A H16F 109.8 . . ?
C14A C16A H16F 109.8 . . ?
C17A C16A H16G 109.8 . . ?
C14A C16A H16G 109.8 . . ?
H16F C16A H16G 108.3 . . ?
N11A C17A C16A 109.3(3) . . ?
N11A C17A H17F 109.8 . . ?
C16A C17A H17F 109.8 . . ?
N11A C17A H17G 109.8 . . ?
C16A C17A H17G 109.8 . . ?
H17F C17A H17G 108.3 . . ?
C19A C18A C13A 128.5(5) . . ?
C19A C18A H18A 115.8 . . ?
C13A C18A H18A 115.8 . . ?
C18A C19A H19F 120.0 . . ?
C18A C19A H19G 120.0 . . ?
H19F C19A H19G 120.0 . . ?
N1A C20A C8A 117.3(3) . . ?
N1A C20A C21A 123.5(3) . . ?
C8A C20A C21A 119.2(3) . . ?
C4A C21A C5A 124.4(3) . . ?
C4A C21A C20A 116.9(3) . . ?
C5A C21A C20A 118.7(3) . . ?
C6A O22A C23A 117.7(3) . . ?
O22A C23A H23H 109.5 . . ?
O22A C23A H23F 109.5 . . ?
H23H C23A H23F 109.5 . . ?
O22A C23A H23G 109.5 . . ?
H23H C23A H23G 109.5 . . ?
H23F C23A H23G 109.5 . . ?
C9A O24A H24A 109.5 . . ?
O33A C32A O31A 126.4(3) . . ?
O33A C32A C34A 116.8(3) . . ?
O31A C32A C34A 116.9(3) . . ?
O35A C34A C36A 113.5(3) . . ?
O35A C34A C32A 108.5(3) . . ?
C36A C34A C32A 109.8(3) . . ?
O35A C34A H34A 108.3 . . ?
C36A C34A H34A 108.3 . . ?
C32A C34A H34A 108.3 . . ?
C34A O35A H35A 109.5 . . ?
C41A C36A C37A 118.2(3) . . ?
C41A C36A C34A 121.4(3) . . ?
C37A C36A C34A 120.4(3) . . ?
C38A C37A C36A 120.1(3) . . ?
C38A C37A H37A 119.9 . . ?
C36A C37A H37A 119.9 . . ?
C39A C38A C37A 120.7(4) . . ?
C39A C38A H38A 119.7 . . ?
C37A C38A H38A 119.7 . . ?
C40A C39A C38A 119.5(4) . . ?
C40A C39A H39A 120.3 . . ?
C38A C39A H39A 120.3 . . ?
C39A C40A C41A 120.2(4) . . ?
C39A C40A H40A 119.9 . . ?
C41A C40A H40A 119.9 . . ?
C36A C41A C40A 121.3(3) . . ?
C36A C41A H41A 119.3 . . ?
C40A C41A H41A 119.3 . . ?
C2B N1B C20B 117.0(3) . . ?
N1B C2B C3B 124.3(4) . . ?
N1B C2B H2B 117.8 . . ?
C3B C2B H2B 117.8 . . ?
C4B C3B C2B 119.7(3) . . ?
C4B C3B H3B 120.2 . . ?
C2B C3B H3B 120.2 . . ?
C3B C4B C21B 118.2(3) . . ?
C3B C4B C9B 118.5(3) . . ?
C21B C4B C9B 123.3(3) . . ?
C6B C5B C21B 120.0(3) . . ?
C6B C5B H5B 120.0 . . ?
C21B C5B H5B 120.0 . . ?
O22B C6B C5B 126.0(3) . . ?
O22B C6B C7B 113.6(3) . . ?
C5B C6B C7B 120.4(3) . . ?
C8B C7B C6B 120.7(3) . . ?
C8B C7B H7B 119.7 . . ?
C6B C7B H7B 119.7 . . ?
C7B C8B C20B 120.7(3) . . ?
C7B C8B H8B 119.7 . . ?
C20B C8B H8B 119.7 . . ?
O24B C9B C4B 110.3(2) . . ?
O24B C9B C10B 108.8(2) . . ?
C4B C9B C10B 109.8(2) . . ?
O24B C9B H9B 109.3 . . ?
C4B C9B H9B 109.3 . . ?
C10B C9B H9B 109.3 . . ?
N11B C10B C15B 107.3(2) . . ?
N11B C10B C9B 111.3(2) . . ?
C15B C10B C9B 114.9(3) . . ?
N11B C10B H10B 107.7 . . ?
C15B C10B H10B 107.7 . . ?
C9B C10B H10B 107.7 . . ?
C17B N11B C12B 108.7(3) . . ?
C17B N11B C10B 114.0(2) . . ?
C12B N11B C10B 109.3(2) . . ?
C17B N11B H11B 117(3) . . ?
C12B N11B H11B 102(3) . . ?
C10B N11B H11B 105(3) . . ?
N11B C12B C13B 109.9(3) . . ?
N11B C12B H12I 109.7 . . ?
C13B C12B H12I 109.7 . . ?
N11B C12B H12J 109.7 . . ?
C13B C12B H12J 109.7 . . ?
H12I C12B H12J 108.2 . . ?
C18B C13B C12B 111.2(3) . . ?
C18B C13B C14B 113.8(3) . . ?
C12B C13B C14B 107.4(3) . . ?
C18B C13B H13B 108.1 . . ?
C12B C13B H13B 108.1 . . ?
C14B C13B H13B 108.1 . . ?
C15B C14B C16B 109.5(3) . . ?
C15B C14B C13B 110.0(3) . . ?
C16B C14B C13B 108.4(3) . . ?
C15B C14B H14B 109.6 . . ?
C16B C14B H14B 109.6 . . ?
C13B C14B H14B 109.6 . . ?
C14B C15B C10B 110.3(3) . . ?
C14B C15B H15I 109.6 . . ?
C10B C15B H15I 109.6 . . ?
C14B C15B H15J 109.6 . . ?
C10B C15B H15J 109.6 . . ?
H15I C15B H15J 108.1 . . ?
C17B C16B C14B 108.8(3) . . ?
C17B C16B H16J 109.9 . . ?
C14B C16B H16J 109.9 . . ?
C17B C16B H16I 109.9 . . ?
C14B C16B H16I 109.9 . . ?
H16J C16B H16I 108.3 . . ?
N11B C17B C16B 109.3(3) . . ?
N11B C17B H17J 109.8 . . ?
C16B C17B H17J 109.8 . . ?
N11B C17B H17I 109.8 . . ?
C16B C17B H17I 109.8 . . ?
H17J C17B H17I 108.3 . . ?
C19B C18B C13B 123.0(4) . . ?
C19B C18B H18B 118.5 . . ?
C13B C18B H18B 118.5 . . ?
C18B C19B H19J 120.0 . . ?
C18B C19B H19I 120.0 . . ?
H19J C19B H19I 120.0 . . ?
N1B C20B C8B 117.2(3) . . ?
N1B C20B C21B 123.6(3) . . ?
C8B C20B C21B 119.3(3) . . ?
C4B C21B C5B 123.8(3) . . ?
C4B C21B C20B 117.2(3) . . ?
C5B C21B C20B 119.0(3) . . ?
C6B O22B C23B 117.0(3) . . ?
O22B C23B H23K 109.5 . . ?
O22B C23B H23I 109.5 . . ?
H23K C23B H23I 109.5 . . ?
O22B C23B H23J 109.5 . . ?
H23K C23B H23J 109.5 . . ?
H23I C23B H23J 109.5 . . ?
C9B O24B H24B 102(3) . . ?
O33B C32B O31B 124.0(4) . . ?
O33B C32B C34B 120.0(4) . . ?
O31B C32B C34B 116.0(3) . . ?
O35B C34B C36B 113.8(3) . . ?
O35B C34B C32B 107.4(3) . . ?
C36B C34B C32B 109.6(3) . . ?
O35B C34B H34B 108.6 . . ?
C36B C34B H34B 108.6 . . ?
C32B C34B H34B 108.6 . . ?
C34B O35B H35B 125.5 . . ?
C37B C36B C41B 119.6(3) . . ?
C37B C36B C34B 118.8(3) . . ?
C41B C36B C34B 121.6(3) . . ?
C36B C37B C38B 118.9(4) . . ?
C36B C37B H37B 120.5 . . ?
C38B C37B H37B 120.5 . . ?
C39B C38B C37B 121.0(4) . . ?
C39B C38B H38B 119.5 . . ?
C37B C38B H38B 119.5 . . ?
C40B C39B C38B 119.0(4) . . ?
C40B C39B H39B 120.5 . . ?
C38B C39B H39B 120.5 . . ?
C39B C40B C41B 121.5(4) . . ?
C39B C40B H40B 119.2 . . ?
C41B C40B H40B 119.2 . . ?
C40B C41B C36B 119.9(4) . . ?
C40B C41B H41B 120.1 . . ?
C36B C41B H41B 120.1 . . ?
C2C N1C C20C 117.1(3) . . ?
N1C C2C C3C 124.0(3) . . ?
N1C C2C H2C 118.0 . . ?
C3C C2C H2C 118.0 . . ?
C4C C3C C2C 120.1(3) . . ?
C4C C3C H3C 120.0 . . ?
C2C C3C H3C 120.0 . . ?
C3C C4C C21C 118.4(3) . . ?
C3C C4C C9C 120.2(3) . . ?
C21C C4C C9C 121.4(3) . . ?
C6C C5C C21C 120.2(3) . . ?
C6C C5C H5C 119.9 . . ?
C21C C5C H5C 119.9 . . ?
O22C C6C C5C 125.9(3) . . ?
O22C C6C C7C 113.0(3) . . ?
C5C C6C C7C 121.1(3) . . ?
C8C C7C C6C 119.5(3) . . ?
C8C C7C H7C 120.2 . . ?
C6C C7C H7C 120.2 . . ?
C7C C8C C20C 121.0(3) . . ?
C7C C8C H8C 119.5 . . ?
C20C C8C H8C 119.5 . . ?
O24C C9C C4C 112.2(3) . . ?
O24C C9C C10C 107.4(3) . . ?
C4C C9C C10C 107.9(3) . . ?
O24C C9C H9C 109.8 . . ?
C4C C9C H9C 109.8 . . ?
C10C C9C H9C 109.8 . . ?
N11C C10C C15C 107.9(3) . . ?
N11C C10C C9C 111.7(3) . . ?
C15C C10C C9C 114.6(3) . . ?
N11C C10C H10C 107.5 . . ?
C15C C10C H10C 107.5 . . ?
C9C C10C H10C 107.5 . . ?
C12C N11C C17C 108.3(3) . . ?
C12C N11C C10C 108.7(3) . . ?
C17C N11C C10C 114.2(2) . . ?
C12C N11C H11C 110(3) . . ?
C17C N11C H11C 110(3) . . ?
C10C N11C H11C 105(3) . . ?
N11C C12C C13C 109.5(3) . . ?
N11C C12C H12L 109.8 . . ?
C13C C12C H12L 109.8 . . ?
N11C C12C H12K 109.8 . . ?
C13C C12C H12K 109.8 . . ?
H12L C12C H12K 108.2 . . ?
C18C C13C C12C 110.3(3) . . ?
C18C C13C C14C 114.1(3) . . ?
C12C C13C C14C 108.3(3) . . ?
C18C C13C H13C 108.0 . . ?
C12C C13C H13C 108.0 . . ?
C14C C13C H13C 108.0 . . ?
C15C C14C C16C 108.8(3) . . ?
C15C C14C C13C 110.7(3) . . ?
C16C C14C C13C 107.7(3) . . ?
C15C C14C H14C 109.9 . . ?
C16C C14C H14C 109.9 . . ?
C13C C14C H14C 109.9 . . ?
C14C C15C C10C 110.3(3) . . ?
C14C C15C H15L 109.6 . . ?
C10C C15C H15L 109.6 . . ?
C14C C15C H15K 109.6 . . ?
C10C C15C H15K 109.6 . . ?
H15L C15C H15K 108.1 . . ?
C17C C16C C14C 109.4(3) . . ?
C17C C16C H16L 109.8 . . ?
C14C C16C H16L 109.8 . . ?
C17C C16C H16K 109.8 . . ?
C14C C16C H16K 109.8 . . ?
H16L C16C H16K 108.2 . . ?
N11C C17C C16C 109.2(3) . . ?
N11C C17C H17L 109.8 . . ?
C16C C17C H17L 109.8 . . ?
N11C C17C H17K 109.8 . . ?
C16C C17C H17K 109.8 . . ?
H17L C17C H17K 108.3 . . ?
C19C C18C C13C 124.7(4) . . ?
C19C C18C H18C 117.6 . . ?
C13C C18C H18C 117.6 . . ?
C18C C19C H19L 120.0 . . ?
C18C C19C H19K 120.0 . . ?
H19L C19C H19K 120.0 . . ?
N1C C20C C8C 117.6(3) . . ?
N1C C20C C21C 123.4(3) . . ?
C8C C20C C21C 119.0(3) . . ?
C5C C21C C4C 124.5(3) . . ?
C5C C21C C20C 118.7(3) . . ?
C4C C21C C20C 116.7(3) . . ?
C6C O22C C23C 116.6(3) . . ?
O22C C23C H23N 109.5 . . ?
O22C C23C H23L 109.5 . . ?
H23N C23C H23L 109.5 . . ?
O22C C23C H23M 109.5 . . ?
H23N C23C H23M 109.5 . . ?
H23L C23C H23M 109.5 . . ?
C9C O24C H24C 109.5 . . ?
O33C C32C O31C 126.9(3) . . ?
O33C C32C C34C 117.5(3) . . ?
O31C C32C C34C 115.7(3) . . ?
O35C C34C C36C 109.1(2) . . ?
O35C C34C C32C 111.7(3) . . ?
C36C C34C C32C 108.5(3) . . ?
O35C C34C H34C 109.1 . . ?
C36C C34C H34C 109.1 . . ?
C32C C34C H34C 109.1 . . ?
C34C O35C H35C 109.5 . . ?
C41C C36C C37C 118.9(3) . . ?
C41C C36C C34C 121.5(3) . . ?
C37C C36C C34C 119.6(3) . . ?
C38C C37C C36C 120.6(4) . . ?
C38C C37C H37C 119.7 . . ?
C36C C37C H37C 119.7 . . ?
C37C C38C C39C 120.1(4) . . ?
C37C C38C H38C 120.0 . . ?
C39C C38C H38C 120.0 . . ?
C40C C39C C38C 119.7(4) . . ?
C40C C39C H39C 120.2 . . ?
C38C C39C H39C 120.2 . . ?
C39C C40C C41C 120.5(4) . . ?
C39C C40C H40C 119.8 . . ?
C41C C40C H40C 119.8 . . ?
C40C C41C C36C 120.2(3) . . ?
C40C C41C H41C 119.9 . . ?
C36C C41C H41C 119.9 . . ?

loop_
_geom_bond_atom_site_label_1
_geom_bond_atom_site_label_2
_geom_bond_distance
_geom_bond_site_symmetry_2
_geom_bond_publ_flag
N1A C2A 1.304(5) . ?
N1A C20A 1.365(5) . ?
C2A C3A 1.412(5) . ?
C2A H2A 0.9500 . ?
C3A C4A 1.367(5) . ?
C3A H3A 0.9500 . ?
C4A C21A 1.416(4) . ?
C4A C9A 1.523(4) . ?
C5A C6A 1.373(5) . ?
C5A C21A 1.420(5) . ?
C5A H5A 0.9500 . ?
C6A O22A 1.358(4) . ?
C6A C7A 1.419(5) . ?
C7A C8A 1.343(6) . ?
C7A H7A 0.9500 . ?
C8A C20A 1.416(5) . ?
C8A H8A 0.9500 . ?
C9A O24A 1.419(4) . ?
C9A C10A 1.532(4) . ?
C9A H9A 1.0000 . ?
C10A N11A 1.514(4) . ?
C10A C15A 1.527(4) . ?
C10A H10A 1.0000 . ?
N11A C17A 1.499(4) . ?
N11A C12A 1.509(4) . ?
N11A H11A 0.81(5) . ?
C12A C13A 1.538(5) . ?
C12A H12G 0.9900 . ?
C12A H12F 0.9900 . ?
C13A C18A 1.485(6) . ?
C13A C14A 1.542(5) . ?
C13A H13A 1.0000 . ?
C14A C16A 1.528(6) . ?
C14A C15A 1.529(5) . ?
C14A H14A 1.0000 . ?
C15A H15F 0.9900 . ?
C15A H15G 0.9900 . ?
C16A C17A 1.515(5) . ?
C16A H16F 0.9900 . ?
C16A H16G 0.9900 . ?
C17A H17F 0.9900 . ?
C17A H17G 0.9900 . ?
C18A C19A 1.259(7) . ?
C18A H18A 0.9500 . ?
C19A H19F 0.9500 . ?
C19A H19G 0.9500 . ?
C20A C21A 1.435(4) . ?
O22A C23A 1.428(5) . ?
C23A H23H 0.9800 . ?
C23A H23F 0.9800 . ?
C23A H23G 0.9800 . ?
O24A H24A 0.8400 . ?
O31A C32A 1.254(4) . ?
C32A O33A 1.232(4) . ?
C32A C34A 1.549(4) . ?
C34A O35A 1.411(4) . ?
C34A C36A 1.519(5) . ?
C34A H34A 1.0000 . ?
O35A H35A 0.8400 . ?
C36A C41A 1.377(5) . ?
C36A C37A 1.397(5) . ?
C37A C38A 1.381(5) . ?
C37A H37A 0.9500 . ?
C38A C39A 1.378(6) . ?
C38A H38A 0.9500 . ?
C39A C40A 1.369(6) . ?
C39A H39A 0.9500 . ?
C40A C41A 1.381(5) . ?
C40A H40A 0.9500 . ?
C41A H41A 0.9500 . ?
N1B C2B 1.308(5) . ?
N1B C20B 1.357(5) . ?
C2B C3B 1.405(5) . ?
C2B H2B 0.9500 . ?
C3B C4B 1.375(5) . ?
C3B H3B 0.9500 . ?
C4B C21B 1.414(4) . ?
C4B C9B 1.529(4) . ?
C5B C6B 1.379(4) . ?
C5B C21B 1.417(4) . ?
C5B H5B 0.9500 . ?
C6B O22B 1.350(4) . ?
C6B C7B 1.416(5) . ?
C7B C8B 1.351(5) . ?
C7B H7B 0.9500 . ?
C8B C20B 1.417(5) . ?
C8B H8B 0.9500 . ?
C9B O24B 1.418(4) . ?
C9B C10B 1.535(4) . ?
C9B H9B 1.0000 . ?
C10B N11B 1.510(4) . ?
C10B C15B 1.530(4) . ?
C10B H10B 1.0000 . ?
N11B C17B 1.493(4) . ?
N11B C12B 1.497(4) . ?
N11B H11B 0.81(4) . ?
C12B C13B 1.535(5) . ?
C12B H12I 0.9900 . ?
C12B H12J 0.9900 . ?
C13B C18B 1.495(5) . ?
C13B C14B 1.543(5) . ?
C13B H13B 1.0000 . ?
C14B C15B 1.522(5) . ?
C14B C16B 1.529(5) . ?
C14B H14B 1.0000 . ?
C15B H15I 0.9900 . ?
C15B H15J 0.9900 . ?
C16B C17B 1.516(5) . ?
C16B H16J 0.9900 . ?
C16B H16I 0.9900 . ?
C17B H17J 0.9900 . ?
C17B H17I 0.9900 . ?
C18B C19B 1.313(6) . ?
C18B H18B 0.9500 . ?
C19B H19J 0.9500 . ?
C19B H19I 0.9500 . ?
C20B C21B 1.425(4) . ?
O22B C23B 1.430(5) . ?
C23B H23K 0.9800 . ?
C23B H23I 0.9800 . ?
C23B H23J 0.9800 . ?
O24B H24B 0.91(5) . ?
O31B C32B 1.253(5) . ?
C32B O33B 1.226(5) . ?
C32B C34B 1.548(5) . ?
C34B O35B 1.417(4) . ?
C34B C36B 1.515(5) . ?
C34B H34B 1.0000 . ?
O35B H35B 0.9068 . ?
C36B C37B 1.380(5) . ?
C36B C41B 1.387(5) . ?
C37B C38B 1.400(6) . ?
C37B H37B 0.9500 . ?
C38B C39B 1.375(7) . ?
C38B H38B 0.9500 . ?
C39B C40B 1.355(7) . ?
C39B H39B 0.9500 . ?
C40B C41B 1.377(6) . ?
C40B H40B 0.9500 . ?
C41B H41B 0.9500 . ?
N1C C2C 1.316(5) . ?
N1C C20C 1.364(4) . ?
C2C C3C 1.404(5) . ?
C2C H2C 0.9500 . ?
C3C C4C 1.369(5) . ?
C3C H3C 0.9500 . ?
C4C C21C 1.427(4) . ?
C4C C9C 1.528(5) . ?
C5C C6C 1.365(5) . ?
C5C C21C 1.411(4) . ?
C5C H5C 0.9500 . ?
C6C O22C 1.358(4) . ?
C6C C7C 1.427(5) . ?
C7C C8C 1.352(5) . ?
C7C H7C 0.9500 . ?
C8C C20C 1.421(5) . ?
C8C H8C 0.9500 . ?
C9C O24C 1.409(4) . ?
C9C C10C 1.538(4) . ?
C9C H9C 1.0000 . ?
C10C N11C 1.518(4) . ?
C10C C15C 1.528(5) . ?
C10C H10C 1.0000 . ?
N11C C12C 1.493(4) . ?
N11C C17C 1.500(4) . ?
N11C H11C 0.91(5) . ?
C12C C13C 1.533(5) . ?
C12C H12L 0.9900 . ?
C12C H12K 0.9900 . ?
C13C C18C 1.499(6) . ?
C13C C14C 1.542(5) . ?
C13C H13C 1.0000 . ?
C14C C15C 1.515(5) . ?
C14C C16C 1.529(6) . ?
C14C H14C 1.0000 . ?
C15C H15L 0.9900 . ?
C15C H15K 0.9900 . ?
C16C C17C 1.514(5) . ?
C16C H16L 0.9900 . ?
C16C H16K 0.9900 . ?
C17C H17L 0.9900 . ?
C17C H17K 0.9900 . ?
C18C C19C 1.299(6) . ?
C18C H18C 0.9500 . ?
C19C H19L 0.9500 . ?
C19C H19K 0.9500 . ?
C20C C21C 1.428(4) . ?
O22C C23C 1.419(5) . ?
C23C H23N 0.9800 . ?
C23C H23L 0.9800 . ?
C23C H23M 0.9800 . ?
O24C H24C 0.8400 . ?
O31C C32C 1.254(4) . ?
C32C O33C 1.234(4) . ?
C32C C34C 1.542(4) . ?
C34C O35C 1.414(4) . ?
C34C C36C 1.513(5) . ?
C34C H34C 1.0000 . ?
O35C H35C 0.8400 . ?
C36C C41C 1.387(5) . ?
C36C C37C 1.398(5) . ?
C37C C38C 1.366(5) . ?
C37C H37C 0.9500 . ?
C38C C39C 1.394(6) . ?
C38C H38C 0.9500 . ?
C39C C40C 1.372(6) . ?
C39C H39C 0.9500 . ?
C40C C41C 1.381(5) . ?
C40C H40C 0.9500 . ?
C41C H41C 0.9500 . ?

loop_
_geom_hbond_atom_site_label_D
_geom_hbond_atom_site_label_H
_geom_hbond_atom_site_label_A
_geom_hbond_distance_DH
_geom_hbond_distance_HA
_geom_hbond_distance_DA
_geom_hbond_angle_DHA
_geom_hbond_site_symmetry_A
N11A H11A O31A 0.83(4) 1.92(4) 2.712(3) 160(4) .
N11B H11B O31B 0.81(3) 1.83(3) 2.576(3) 153(3) .
N11C H11C O31C 0.92(4) 2.00(4) 2.791(3) 143(3) .

loop_
_geom_torsion_atom_site_label_1
_geom_torsion_atom_site_label_2
_geom_torsion_atom_site_label_3
_geom_torsion_atom_site_label_4
_geom_torsion
_geom_torsion_site_symmetry_1
_geom_torsion_site_symmetry_2
_geom_torsion_site_symmetry_3
_geom_torsion_site_symmetry_4
_geom_torsion_publ_flag
C5A C6A O22A C23A -6.5(4) . . . . ?
C3A C4A C9A O24A -21.1(3) . . . . ?
N11A C10A C9A O24A -79.8(2) . . . . ?
C14A C13A C18A C19A 120.8(4) . . . . ?
C41A C36A C34A C32A 120.2(3) . . . . ?
O31A C32A C34A O35A 13.5(3) . . . . ?
C5B C6B O22B C23B -9.4(4) . . . . ?
C3B C4B C9B O24B -17.3(3) . . . . ?
N11B C10B C9B O24B -78.7(2) . . . . ?
C14B C13B C18B C19B -111.4(4) . . . . ?
C41B C36B C34B C32B 123.4(3) . . . . ?
O31B C32B C34B O35B 19.4(3) . . . . ?
C5C C6C O22C C23C -7.6(4) . . . . ?
C3C C4C C9C O24C -11.4(4) . . . . ?
N11C C10C C9C O24C -70.5(3) . . . . ?
C14C C13C C18C C19C -111.1(4) . . . . ?
C41C C36C C34C C32C 126.0(3) . . . . ?
O31C C32C C34C O35C 29.6(3) . . . . ?
